data_1554013
loop_
_publ_author_name
'Sun, Xingxing'
'Zhang, Baicheng'
'Li, Xinyang'
'Trindle, Carl O.'
'Zhang, Guoqing'

_publ_section_title
;
 External Heavy-Atom Effect via Orbital Interactions Revealed by
 Single-Crystal X-ray Diffraction.
;
_journal_issue 29
_journal_name_full 'The journal of physical chemistry. A'
_journal_page_first 5791
_journal_page_last 5797
_journal_paper_doi 10.1021/acs.jpca.6b03867
_journal_volume 120
_journal_year 2016
_chemical_formula_sum 'C16 H16 Cl N'
_chemical_formula_weight 257.75
_space_group_crystal_system orthorhombic
_space_group_IT_number 61
_space_group_name_Hall '-P 2ac 2ab'
_space_group_name_H-M_alt 'P b c a'
_atom_sites_solution_hydrogens geom
_audit_creation_method SHELXL-2013
_cell_angle_alpha 90
_cell_angle_beta 90
_cell_angle_gamma 90
_cell_formula_units_Z 8
_cell_length_a 15.8980(13)
_cell_length_b 7.6343(5)
_cell_length_c 22.7220(18)
_cell_measurement_reflns_used 1345
_cell_measurement_temperature 290(2)
_cell_measurement_theta_max 29.1104
_cell_measurement_theta_min 3.1182
_cell_volume 2757.8(4)
_computing_cell_refinement 'CrysAlisPro (Agilent Technologies)'
_computing_data_collection 'CrysAlisPro (Agilent Technologies)'
_computing_data_reduction 'CrysAlisPro (Agilent Technologies)'
_computing_molecular_graphics 'Ortep-3 (L. J. Farrugia, 2001)'
_computing_publication_material SHELXL-2013
_computing_structure_refinement 'SHELXL-2013 (Sheldrick, 2013)'
_computing_structure_solution 'SHELXS-97 (Sheldrick, 1997)'
_diffrn_ambient_temperature 290(2)
_diffrn_detector_area_resol_mean 15.9149
_diffrn_measured_fraction_theta_full 0.998
_diffrn_measured_fraction_theta_max 0.998
_diffrn_measurement_device_type 'Gemini S Ultra, Agilent Technologies'
_diffrn_measurement_method '\w scans'
_diffrn_radiation_type MoK\a
_diffrn_radiation_wavelength 0.71073
_diffrn_reflns_av_R_equivalents 0.0482
_diffrn_reflns_av_unetI/netI 0.0476
_diffrn_reflns_Laue_measured_fraction_full 0.998
_diffrn_reflns_Laue_measured_fraction_max 0.998
_diffrn_reflns_limit_h_max 19
_diffrn_reflns_limit_h_min -13
_diffrn_reflns_limit_k_max 9
_diffrn_reflns_limit_k_min -8
_diffrn_reflns_limit_l_max 28
_diffrn_reflns_limit_l_min -26
_diffrn_reflns_number 10036
_diffrn_reflns_point_group_measured_fraction_full 0.998
_diffrn_reflns_point_group_measured_fraction_max 0.998
_diffrn_reflns_theta_full 25.242
_diffrn_reflns_theta_max 26.373
_diffrn_reflns_theta_min 3.128
_diffrn_source 'Enhance (Mo) X-ray Source'
_exptl_absorpt_coefficient_mu 0.259
_exptl_absorpt_correction_T_max 1.00000
_exptl_absorpt_correction_T_min 0.98565
_exptl_absorpt_correction_type multi-scan
_exptl_absorpt_process_details
;
CrysAlisPro, Agilent Technologies,
Version 1.171.36.21 (release 14-08-2012 CrysAlis171 .NET)
(compiled Sep 14 2012,17:21:16)
Empirical absorption correction using spherical harmonics,
 implemented in SCALE3 ABSPACK scaling algorithm.
;
_exptl_crystal_density_diffrn 1.242
_exptl_crystal_F_000 1088
_exptl_crystal_size_max 0.360
_exptl_crystal_size_mid 0.300
_exptl_crystal_size_min 0.290
_refine_diff_density_max 0.384
_refine_diff_density_min -0.211
_refine_diff_density_rms 0.038
_refine_ls_extinction_method none
_refine_ls_goodness_of_fit_ref 1.021
_refine_ls_hydrogen_treatment constr
_refine_ls_matrix_type full
_refine_ls_number_parameters 163
_refine_ls_number_reflns 2809
_refine_ls_number_restraints 2
_refine_ls_restrained_S_all 1.029
_refine_ls_R_factor_all 0.1302
_refine_ls_R_factor_gt 0.0654
_refine_ls_shift/su_max 0.000
_refine_ls_shift/su_mean 0.000
_refine_ls_structure_factor_coef Fsqd
_refine_ls_weighting_details 'w=1/[\s^2^(Fo^2^)+(0.0791P)^2^+0.9142P] where P=(Fo^2^+2Fc^2^)/3'
_refine_ls_weighting_scheme calc
_refine_ls_wR_factor_gt 0.1576
_refine_ls_wR_factor_ref 0.1981
_reflns_Friedel_coverage 0.000
_reflns_number_gt 1464
_reflns_number_total 2809
_reflns_threshold_expression 'I > 2\s(I)'
_cod_data_source_file jp6b03867_si_006.cif
_cod_data_source_block shelxl
_cod_database_code 1554013
_shelx_space_group_comment
;
The symmetry employed for this shelxl refinement is uniquely defined
by the following loop, which should always be used as a source of
symmetry information in preference to the above space-group names.
They are only intended as comments.
;
_shelx_estimated_absorpt_t_min 0.913
_shelx_estimated_absorpt_t_max 0.929
_shelxl_version_number 2013-4

loop_
_space_group_symop_operation_xyz
'x, y, z'
'-x+1/2, -y, z+1/2'
'x+1/2, -y+1/2, -z'
'-x, y+1/2, -z+1/2'
'-x, -y, -z'
'x-1/2, y, -z-1/2'
'-x-1/2, y-1/2, z'
'x, -y-1/2, z-1/2'

loop_
_atom_site_label
_atom_site_type_symbol
_atom_site_fract_x
_atom_site_fract_y
_atom_site_fract_z
_atom_site_U_iso_or_equiv
_atom_site_adp_type
_atom_site_occupancy
_atom_site_site_symmetry_order
_atom_site_calc_flag
_atom_site_refinement_flags_posn
_atom_site_refinement_flags_adp
Cl1 Cl 0.85242(9) -0.67490(14) 0.51409(6) 0.1210(6) Uani 1 1 d . U
N1 N 0.93573(16) 0.0386(3) 0.63143(10) 0.0620(7) Uani 1 1 d . .
C1 C 0.9002(2) 0.1291(4) 0.67802(13) 0.0568(7) Uani 1 1 d . .
C6 C 0.9566(2) 0.2603(4) 0.69634(13) 0.0609(8) Uani 1 1 d . .
C7 C 1.0291(2) 0.2476(4) 0.65881(14) 0.0659(9) Uani 1 1 d . .
C2 C 0.8236(2) 0.1066(4) 0.70478(14) 0.0681(9) Uani 1 1 d . .
H2 H 0.7863 0.0206 0.6921 0.082 Uiso 1 1 calc R U
C3 C 0.8039(2) 0.2156(5) 0.75086(17) 0.0840(11) Uani 1 1 d . .
H3 H 0.7525 0.2020 0.7699 0.101 Uiso 1 1 calc R U
C13 C 0.8962(2) -0.1052(4) 0.59972(13) 0.0695(9) Uani 1 1 d . .
H13A H 0.9204 -0.1125 0.5606 0.083 Uiso 1 1 calc R U
H13B H 0.8367 -0.0808 0.5954 0.083 Uiso 1 1 calc R U
C5 C 0.9340(3) 0.3674(4) 0.74317(16) 0.0795(10) Uani 1 1 d . .
H5 H 0.9706 0.4541 0.7562 0.095 Uiso 1 1 calc R U
C8 C 1.1047(3) 0.3397(5) 0.65464(19) 0.0941(13) Uani 1 1 d . .
H8 H 1.1162 0.4327 0.6798 0.113 Uiso 1 1 calc R U
C4 C 0.8585(3) 0.3451(5) 0.76975(17) 0.0906(12) Uani 1 1 d . .
H4 H 0.8433 0.4173 0.8009 0.109 Uiso 1 1 calc R U
C12 C 1.0138(2) 0.1081(4) 0.61949(13) 0.0633(8) Uani 1 1 d . .
C15 C 0.8589(2) -0.4320(5) 0.59789(18) 0.0882(11) Uani 1 1 d . U
H15A H 0.8489 -0.5277 0.6251 0.106 Uiso 1 1 calc R U
H15B H 0.8049 -0.3897 0.5840 0.106 Uiso 1 1 calc R U
C14 C 0.9070(3) -0.2801(4) 0.63030(16) 0.0880(11) Uani 1 1 d . U
H14A H 0.8863 -0.2708 0.6703 0.106 Uiso 1 1 calc R U
H14B H 0.9664 -0.3086 0.6321 0.106 Uiso 1 1 calc R U
C11 C 1.0722(2) 0.0571(6) 0.57742(15) 0.0858(11) Uani 1 1 d . .
H11 H 1.0621 -0.0366 0.5522 0.103 Uiso 1 1 calc R U
C9 C 1.1618(3) 0.2892(8) 0.6123(3) 0.1154(18) Uani 1 1 d . .
H9 H 1.2124 0.3496 0.6090 0.139 Uiso 1 1 calc R U
C10 C 1.1458(3) 0.1517(8) 0.5748(2) 0.1146(17) Uani 1 1 d . .
H10 H 1.1860 0.1218 0.5468 0.138 Uiso 1 1 calc R U
C16 C 0.9077(3) -0.4931(5) 0.54920(18) 0.0986(12) Uani 1 1 d . U
H16A H 0.9625 -0.5316 0.5628 0.118 Uiso 1 1 calc R U
H16B H 0.9158 -0.3989 0.5211 0.118 Uiso 1 1 calc R U

loop_
_atom_site_aniso_label
_atom_site_aniso_U_11
_atom_site_aniso_U_22
_atom_site_aniso_U_33
_atom_site_aniso_U_23
_atom_site_aniso_U_13
_atom_site_aniso_U_12
Cl1 0.1557(12) 0.0791(7) 0.1281(10) -0.0301(6) -0.0513(8) 0.0069(7)
N1 0.0731(17) 0.0527(14) 0.0602(15) -0.0057(12) -0.0079(13) -0.0053(13)
C1 0.0659(19) 0.0450(16) 0.0596(18) 0.0015(14) -0.0119(15) 0.0032(15)
C6 0.071(2) 0.0475(16) 0.0640(19) 0.0038(15) -0.0219(16) 0.0018(16)
C7 0.070(2) 0.0597(19) 0.0686(19) 0.0150(17) -0.0237(17) -0.0060(17)
C2 0.071(2) 0.0632(19) 0.071(2) -0.0005(17) -0.0123(17) 0.0014(18)
C3 0.079(2) 0.092(3) 0.081(2) -0.003(2) -0.002(2) 0.017(2)
C13 0.087(2) 0.0598(19) 0.0615(19) -0.0066(16) -0.0114(16) -0.0022(18)
C5 0.104(3) 0.058(2) 0.076(2) -0.0120(18) -0.028(2) 0.007(2)
C8 0.088(3) 0.101(3) 0.094(3) 0.031(2) -0.035(2) -0.033(2)
C4 0.111(3) 0.079(3) 0.081(3) -0.021(2) -0.015(2) 0.031(3)
C12 0.072(2) 0.0608(19) 0.0571(18) 0.0109(16) -0.0084(16) 0.0038(17)
C15 0.085(3) 0.068(2) 0.112(3) 0.004(2) -0.001(2) 0.006(2)
C14 0.119(3) 0.058(2) 0.088(2) -0.0010(18) -0.019(2) 0.000(2)
C11 0.084(3) 0.106(3) 0.068(2) 0.013(2) 0.004(2) 0.009(2)
C9 0.080(3) 0.164(5) 0.103(3) 0.057(4) -0.022(3) -0.041(3)
C10 0.080(3) 0.183(5) 0.081(3) 0.045(3) 0.003(2) 0.008(3)
C16 0.115(3) 0.081(2) 0.099(3) -0.020(2) -0.014(2) 0.010(2)

loop_
_atom_type_symbol
_atom_type_description
_atom_type_scat_dispersion_real
_atom_type_scat_dispersion_imag
_atom_type_scat_source
C C 0.0033 0.0016 'International Tables Vol C Tables 4.2.6.8 and 6.1.1.4'
H H 0.0000 0.0000 'International Tables Vol C Tables 4.2.6.8 and 6.1.1.4'
N N 0.0061 0.0033 'International Tables Vol C Tables 4.2.6.8 and 6.1.1.4'
Cl Cl 0.1484 0.1585 'International Tables Vol C Tables 4.2.6.8 and 6.1.1.4'

loop_
_geom_angle_atom_site_label_1
_geom_angle_atom_site_label_2
_geom_angle_atom_site_label_3
_geom_angle
C12 N1 C1 109.0(2)
C12 N1 C13 125.6(3)
C1 N1 C13 125.4(3)
C2 C1 N1 129.7(3)
C2 C1 C6 121.5(3)
N1 C1 C6 108.8(3)
C5 C6 C1 118.8(3)
C5 C6 C7 134.5(3)
C1 C6 C7 106.7(3)
C8 C7 C12 119.1(4)
C8 C7 C6 134.2(4)
C12 C7 C6 106.7(3)
C1 C2 C3 117.7(3)
C1 C2 H2 121.2
C3 C2 H2 121.2
C2 C3 C4 121.7(4)
C2 C3 H3 119.1
C4 C3 H3 119.1
N1 C13 C14 112.9(3)
N1 C13 H13A 109.0
C14 C13 H13A 109.0
N1 C13 H13B 109.0
C14 C13 H13B 109.0
H13A C13 H13B 107.8
C4 C5 C6 119.8(3)
C4 C5 H5 120.1
C6 C5 H5 120.1
C9 C8 C7 118.3(4)
C9 C8 H8 120.8
C7 C8 H8 120.8
C5 C4 C3 120.5(3)
C5 C4 H4 119.7
C3 C4 H4 119.7
N1 C12 C11 129.1(3)
N1 C12 C7 108.8(3)
C11 C12 C7 122.2(3)
C16 C15 C14 109.9(3)
C16 C15 H15A 109.7
C14 C15 H15A 109.7
C16 C15 H15B 109.7
C14 C15 H15B 109.7
H15A C15 H15B 108.2
C13 C14 C15 112.4(3)
C13 C14 H14A 109.1
C15 C14 H14A 109.1
C13 C14 H14B 109.1
C15 C14 H14B 109.1
H14A C14 H14B 107.9
C10 C11 C12 116.8(4)
C10 C11 H11 121.6
C12 C11 H11 121.6
C10 C9 C8 121.6(4)
C10 C9 H9 119.2
C8 C9 H9 119.2
C11 C10 C9 122.1(4)
C11 C10 H10 119.0
C9 C10 H10 119.0
C15 C16 Cl1 109.0(3)
C15 C16 H16A 109.9
Cl1 C16 H16A 109.9
C15 C16 H16B 109.9
Cl1 C16 H16B 109.9
H16A C16 H16B 108.3

loop_
_geom_bond_atom_site_label_1
_geom_bond_atom_site_label_2
_geom_bond_distance
Cl1 C16 1.826(4)
N1 C12 1.377(4)
N1 C1 1.384(4)
N1 C13 1.456(4)
C1 C2 1.373(4)
C1 C6 1.407(4)
C6 C5 1.389(5)
C6 C7 1.438(5)
C7 C8 1.395(5)
C7 C12 1.411(4)
C2 C3 1.373(5)
C2 H2 0.9300
C3 C4 1.384(5)
C3 H3 0.9300
C13 C14 1.514(4)
C13 H13A 0.9700
C13 H13B 0.9700
C5 C4 1.354(5)
C5 H5 0.9300
C8 C9 1.378(6)
C8 H8 0.9300
C4 H4 0.9300
C12 C11 1.389(5)
C15 C16 1.429(5)
C15 C14 1.572(5)
C15 H15A 0.9700
C15 H15B 0.9700
C14 H14A 0.9700
C14 H14B 0.9700
C11 C10 1.376(6)
C11 H11 0.9300
C9 C10 1.376(7)
C9 H9 0.9300
C10 H10 0.9300
C16 H16A 0.9700
C16 H16B 0.9700

loop_
_geom_torsion_atom_site_label_1
_geom_torsion_atom_site_label_2
_geom_torsion_atom_site_label_3
_geom_torsion_atom_site_label_4
_geom_torsion
C12 N1 C1 C2 179.7(3)
C13 N1 C1 C2 0.5(5)
C12 N1 C1 C6 0.2(3)
C13 N1 C1 C6 -179.0(2)
C2 C1 C6 C5 0.9(4)
N1 C1 C6 C5 -179.6(2)
C2 C1 C6 C7 -179.4(3)
N1 C1 C6 C7 0.1(3)
C5 C6 C7 C8 -0.8(6)
C1 C6 C7 C8 179.6(3)
C5 C6 C7 C12 179.3(3)
C1 C6 C7 C12 -0.4(3)
N1 C1 C2 C3 179.8(3)
C6 C1 C2 C3 -0.8(5)
C1 C2 C3 C4 0.6(5)
C12 N1 C13 C14 97.8(4)
C1 N1 C13 C14 -83.1(4)
C1 C6 C5 C4 -0.7(5)
C7 C6 C5 C4 179.7(3)
C12 C7 C8 C9 -0.5(5)
C6 C7 C8 C9 179.5(4)
C6 C5 C4 C3 0.4(5)
C2 C3 C4 C5 -0.4(6)
C1 N1 C12 C11 178.7(3)
C13 N1 C12 C11 -2.1(5)
C1 N1 C12 C7 -0.5(3)
C13 N1 C12 C7 178.7(2)
C8 C7 C12 N1 -179.4(3)
C6 C7 C12 N1 0.5(3)
C8 C7 C12 C11 1.3(5)
C6 C7 C12 C11 -178.8(3)
N1 C13 C14 C15 176.1(3)
C16 C15 C14 C13 81.0(4)
N1 C12 C11 C10 179.5(3)
C7 C12 C11 C10 -1.4(5)
C7 C8 C9 C10 -0.1(6)
C12 C11 C10 C9 0.8(6)
C8 C9 C10 C11 -0.1(7)
C14 C15 C16 Cl1 177.8(2)
